data_4076926
loop_
_publ_author_name
'Han, Joon Soo'
'Lim, Weon Cheol'
'Yoo, Bok Ryul'
'Jin, Jung-Il'
'Jung, Il Nam'

_publ_section_title
;
 Friedel&#x2212;Crafts Alkylation of Polychlorobenzenes with
 (1,2-Dichloroethyl)trichlorosilane
;
_journal_issue 18
_journal_name_full Organometallics
_journal_page_first 3803
_journal_paper_doi 10.1021/om020296c
_journal_volume 21
_journal_year 2002
_chemical_formula_sum 'C16 H10 Cl8 Si'
_chemical_formula_weight 513.93
_chemical_melting_point 496(3)
_chemical_name_common
;
1,3-cis-4,5,6,7-Tetrachloro-1-(silylmethyl)-3-(2,3,4,5-tetrachlorophenyl)indane
;
_chemical_name_systematic
; 
1,3-cis-4,5,6,7-Tetrachloro-1-(silylmethyl)-3-(2,3,4,5-tetrachlorophenyl)indane
;
_space_group_IT_number 2
_symmetry_cell_setting triclinic
_symmetry_space_group_name_Hall '-P 1'
_symmetry_space_group_name_H-M 'P -1'
_atom_sites_solution_hydrogens geom
_atom_sites_solution_primary direct
_atom_sites_solution_secondary difmap
_audit_creation_method SHELXL-97
_cell_angle_alpha 68.4530(10)
_cell_angle_beta 84.3100(10)
_cell_angle_gamma 85.678(2)
_cell_formula_units_Z 2
_cell_length_a 8.3997(2)
_cell_length_b 11.3458(3)
_cell_length_c 11.4398(3)
_cell_measurement_temperature 293(2)
_cell_volume 1008.15(5)
_computing_structure_refinement 'SHELXL-97 (Sheldrick, 1997)'
_computing_structure_solution 'SHELXS-97 (Sheldrick, 1990)'
_diffrn_ambient_temperature 293(2)
_diffrn_measured_fraction_theta_full 0.983
_diffrn_measured_fraction_theta_max 0.983
_diffrn_radiation_monochromator graphite
_diffrn_radiation_source 'fine-focus sealed tube'
_diffrn_radiation_type MoK\a
_diffrn_radiation_wavelength 0.71073
_diffrn_reflns_av_R_equivalents 0.0765
_diffrn_reflns_av_sigmaI/netI 0.0729
_diffrn_reflns_limit_h_max 9
_diffrn_reflns_limit_h_min -9
_diffrn_reflns_limit_k_max 13
_diffrn_reflns_limit_k_min -7
_diffrn_reflns_limit_l_max 13
_diffrn_reflns_limit_l_min -13
_diffrn_reflns_number 4894
_diffrn_reflns_theta_full 24.64
_diffrn_reflns_theta_max 24.64
_diffrn_reflns_theta_min 1.92
_exptl_absorpt_coefficient_mu 1.175
_exptl_crystal_density_diffrn 1.693
_exptl_crystal_density_method 'not measured'
_exptl_crystal_F_000 512
_refine_diff_density_max 0.429
_refine_diff_density_min -0.631
_refine_diff_density_rms 0.104
_refine_ls_extinction_method none
_refine_ls_goodness_of_fit_ref 1.045
_refine_ls_hydrogen_treatment mixed
_refine_ls_matrix_type full
_refine_ls_number_parameters 227
_refine_ls_number_reflns 3349
_refine_ls_number_restraints 0
_refine_ls_restrained_S_all 1.045
_refine_ls_R_factor_all 0.0796
_refine_ls_R_factor_gt 0.0631
_refine_ls_shift/su_max 0.000
_refine_ls_shift/su_mean 0.000
_refine_ls_structure_factor_coef Fsqd
_refine_ls_weighting_details 'calc w=1/[\s^2^(Fo^2^)+(0.1094P)^2^+0.3216P] where P=(Fo^2^+2Fc^2^)/3'
_refine_ls_weighting_scheme calc
_refine_ls_wR_factor_gt 0.1661
_refine_ls_wR_factor_ref 0.1804
_reflns_number_gt 2626
_reflns_number_total 3349
_reflns_threshold_expression >2sigma(I)
_cod_data_source_file om020296c.cif
_cod_data_source_block compound7
_cod_depositor_comments
;
The following automatic conversions were performed:

'_symmetry_cell_setting' value 'Triclinic' changed to 'triclinic'
according to /home/saulius/struct/CIF-dictionaries/cif_core.dic
dictionary named 'cif_core.dic' version 2.4.1 from 2010-06-29.

Automatic conversion script
Id: cif_fix_values 1715 2011-07-08 13:25:40Z adriana 
;
_cod_original_cell_volume 1008.15(4)
_cod_original_sg_symbol_H-M P-1
_cod_database_code 4076926

loop_
_symmetry_equiv_pos_as_xyz
'x, y, z'
'-x, -y, -z'

loop_
_atom_site_label
_atom_site_type_symbol
_atom_site_fract_x
_atom_site_fract_y
_atom_site_fract_z
_atom_site_U_iso_or_equiv
_atom_site_adp_type
_atom_site_occupancy
_atom_site_symmetry_multiplicity
_atom_site_calc_flag
_atom_site_refinement_flags
Si1 Si -0.0885(2) 0.49395(15) 0.33986(15) 0.0637(5) Uani 1 1 d .
HI1A H -0.1200 0.5091 0.2570 0.095 Uiso 1 1 calc R
HI1B H 0.0229 0.5106 0.3348 0.095 Uiso 1 1 calc R
HI1C H -0.1512 0.5489 0.3750 0.095 Uiso 1 1 calc R
Cl1 Cl -0.20328(19) 0.10368(15) 0.31204(13) 0.0695(4) Uani 1 1 d .
Cl2 Cl -0.25064(16) -0.18417(13) 0.46867(15) 0.0623(4) Uani 1 1 d .
Cl3 Cl -0.36798(19) -0.27148(11) 0.75523(15) 0.0647(4) Uani 1 1 d .
Cl4 Cl -0.45750(16) -0.06669(12) 0.87912(12) 0.0559(4) Uani 1 1 d .
Cl5 Cl 0.15573(14) 0.09993(13) 0.88339(13) 0.0562(4) Uani 1 1 d .
Cl6 Cl 0.06034(17) 0.26947(14) 1.04554(13) 0.0633(4) Uani 1 1 d .
Cl7 Cl -0.27304(19) 0.41747(14) 1.01692(14) 0.0699(5) Uani 1 1 d .
Cl8 Cl -0.50961(16) 0.38788(14) 0.83831(15) 0.0636(4) Uani 1 1 d .
C1 C -0.1219(6) 0.3250(5) 0.4426(5) 0.0515(12) Uani 1 1 d .
H3A H -0.0607 0.2707 0.4044 0.062 Uiso 1 1 calc R
H3B H -0.0801 0.3090 0.5234 0.062 Uiso 1 1 calc R
C2 C -0.2984(5) 0.2871(4) 0.4660(4) 0.0437(11) Uani 1 1 d .
H11 H -0.3502 0.3198 0.3865 0.052 Uiso 1 1 calc R
C3 C -0.3962(6) 0.3319(4) 0.5654(5) 0.0463(11) Uani 1 1 d .
H1A H -0.5037 0.3596 0.5402 0.056 Uiso 1 1 calc R
H1B H -0.3455 0.4024 0.5734 0.056 Uiso 1 1 calc R
C4 C -0.4020(5) 0.2179(4) 0.6929(4) 0.0386(10) Uani 1 1 d .
H17 H -0.5111 0.2123 0.7332 0.046 Uiso 1 1 calc R
C5 C -0.3642(5) 0.1054(4) 0.6514(4) 0.0363(9) Uani 1 1 d .
C6 C -0.3103(5) 0.1440(4) 0.5251(4) 0.0372(10) Uani 1 1 d .
C7 C -0.2718(5) 0.0552(5) 0.4692(4) 0.0447(11) Uani 1 1 d .
C8 C -0.2911(5) -0.0738(4) 0.5405(4) 0.0415(10) Uani 1 1 d .
C9 C -0.3466(5) -0.1122(4) 0.6674(5) 0.0426(11) Uani 1 1 d .
C10 C -0.3846(5) -0.0227(4) 0.7239(4) 0.0384(10) Uani 1 1 d .
C11 C -0.1371(5) 0.1653(4) 0.7962(4) 0.0385(10) Uani 1 1 d .
H16 H -0.1079 0.1125 0.7511 0.046 Uiso 1 1 calc R
C12 C -0.0299(5) 0.1791(4) 0.8740(4) 0.0401(10) Uani 1 1 d .
C13 C -0.0719(5) 0.2537(4) 0.9468(4) 0.0419(10) Uani 1 1 d .
C14 C -0.2208(6) 0.3184(4) 0.9346(4) 0.0423(11) Uani 1 1 d .
C15 C -0.3257(5) 0.3054(4) 0.8537(4) 0.0417(10) Uani 1 1 d .
C16 C -0.2859(5) 0.2270(4) 0.7831(4) 0.0365(9) Uani 1 1 d .

loop_
_atom_site_aniso_label
_atom_site_aniso_U_11
_atom_site_aniso_U_22
_atom_site_aniso_U_33
_atom_site_aniso_U_23
_atom_site_aniso_U_13
_atom_site_aniso_U_12
Si1 0.0696(10) 0.0568(9) 0.0529(10) -0.0015(7) -0.0042(8) -0.0279(8)
Cl1 0.0842(10) 0.0829(10) 0.0424(8) -0.0264(7) 0.0116(7) -0.0116(8)
Cl2 0.0571(8) 0.0654(8) 0.0833(10) -0.0496(8) -0.0107(7) 0.0071(6)
Cl3 0.0835(10) 0.0354(6) 0.0715(10) -0.0125(6) -0.0120(7) -0.0079(6)
Cl4 0.0697(8) 0.0539(7) 0.0358(7) -0.0068(5) 0.0052(6) -0.0143(6)
Cl5 0.0444(7) 0.0685(8) 0.0530(8) -0.0194(6) -0.0058(5) 0.0026(6)
Cl6 0.0689(9) 0.0820(9) 0.0456(8) -0.0269(7) -0.0069(6) -0.0198(7)
Cl7 0.0905(11) 0.0697(9) 0.0675(10) -0.0478(8) 0.0037(8) -0.0067(8)
Cl8 0.0567(8) 0.0638(8) 0.0809(10) -0.0424(8) -0.0021(7) 0.0120(6)
C1 0.045(3) 0.051(3) 0.048(3) -0.006(2) 0.000(2) -0.012(2)
C2 0.045(3) 0.040(2) 0.040(3) -0.0047(19) -0.009(2) -0.007(2)
C3 0.049(3) 0.037(2) 0.051(3) -0.012(2) -0.010(2) -0.001(2)
C4 0.034(2) 0.040(2) 0.044(3) -0.018(2) 0.0008(18) -0.0047(18)
C5 0.033(2) 0.033(2) 0.043(3) -0.0130(19) -0.0039(18) -0.0059(17)
C6 0.036(2) 0.035(2) 0.036(2) -0.0075(18) -0.0006(18) -0.0083(18)
C7 0.041(2) 0.056(3) 0.039(3) -0.020(2) 0.001(2) -0.007(2)
C8 0.039(2) 0.046(3) 0.045(3) -0.023(2) -0.006(2) 0.0006(19)
C9 0.040(2) 0.034(2) 0.055(3) -0.014(2) -0.009(2) -0.0068(18)
C10 0.040(2) 0.039(2) 0.034(2) -0.0101(19) -0.0010(18) -0.0062(18)
C11 0.043(2) 0.040(2) 0.033(2) -0.0141(19) 0.0032(18) -0.0037(19)
C12 0.037(2) 0.042(2) 0.036(2) -0.0066(19) -0.0003(18) -0.0087(19)
C13 0.048(3) 0.045(2) 0.032(2) -0.0112(19) -0.0014(19) -0.016(2)
C14 0.059(3) 0.040(2) 0.032(2) -0.018(2) 0.010(2) -0.016(2)
C15 0.043(2) 0.038(2) 0.043(3) -0.015(2) 0.008(2) -0.0066(19)
C16 0.042(2) 0.032(2) 0.033(2) -0.0094(18) 0.0068(18) -0.0096(18)

loop_
_atom_type_symbol
_atom_type_description
_atom_type_scat_dispersion_real
_atom_type_scat_dispersion_imag
_atom_type_scat_source
C C 0.0033 0.0016 'International Tables Vol C Tables 4.2.6.8 and 6.1.1.4'
Cl Cl 0.1484 0.1585 'International Tables Vol C Tables 4.2.6.8 and 6.1.1.4'
Si Si 0.0817 0.0704 'International Tables Vol C Tables 4.2.6.8 and 6.1.1.4'
H H 0.0000 0.0000 'International Tables Vol C Tables 4.2.6.8 and 6.1.1.4'

loop_
_geom_angle_atom_site_label_1
_geom_angle_atom_site_label_2
_geom_angle_atom_site_label_3
_geom_angle
C2 C1 Si1 115.1(3)
C6 C2 C1 111.1(4)
C6 C2 C3 102.2(4)
C1 C2 C3 113.5(4)
C2 C3 C4 107.6(4)
C5 C4 C16 113.4(4)
C5 C4 C3 102.4(4)
C16 C4 C3 113.1(4)
C6 C5 C10 121.1(4)
C6 C5 C4 111.5(4)
C10 C5 C4 127.3(4)
C7 C6 C5 120.1(4)
C7 C6 C2 128.2(4)
C5 C6 C2 111.7(4)
C6 C7 C8 119.5(4)
C6 C7 Cl1 120.0(4)
C8 C7 Cl1 120.5(4)
C9 C8 C7 120.1(4)
C9 C8 Cl2 120.4(3)
C7 C8 Cl2 119.4(4)
C10 C9 C8 120.3(4)
C10 C9 Cl3 119.8(4)
C8 C9 Cl3 119.9(3)
C9 C10 C5 118.7(4)
C9 C10 Cl4 121.4(3)
C5 C10 Cl4 119.8(3)
C16 C11 C12 122.3(4)
C11 C12 C13 120.5(4)
C11 C12 Cl5 119.4(4)
C13 C12 Cl5 120.1(3)
C14 C13 C12 118.5(4)
C14 C13 Cl6 120.9(3)
C12 C13 Cl6 120.6(4)
C15 C14 C13 120.2(4)
C15 C14 Cl7 119.9(4)
C13 C14 Cl7 119.9(3)
C14 C15 C16 121.5(4)
C14 C15 Cl8 119.6(3)
C16 C15 Cl8 118.9(4)
C11 C16 C15 117.0(4)
C11 C16 C4 122.9(4)
C15 C16 C4 120.1(4)

loop_
_geom_bond_atom_site_label_1
_geom_bond_atom_site_label_2
_geom_bond_distance
Si1 C1 1.869(5)
Cl1 C7 1.727(5)
Cl2 C8 1.730(4)
Cl3 C9 1.728(4)
Cl4 C10 1.720(4)
Cl5 C12 1.733(4)
Cl6 C13 1.723(4)
Cl7 C14 1.722(4)
Cl8 C15 1.734(5)
C1 C2 1.545(6)
C2 C6 1.519(6)
C2 C3 1.549(7)
C3 C4 1.554(6)
C4 C5 1.519(6)
C4 C16 1.523(6)
C5 C6 1.386(6)
C5 C10 1.398(6)
C6 C7 1.383(6)
C7 C8 1.403(7)
C8 C9 1.396(7)
C9 C10 1.394(6)
C11 C16 1.380(6)
C11 C12 1.382(6)
C12 C13 1.396(6)
C13 C14 1.394(7)
C14 C15 1.390(7)
C15 C16 1.409(6)
